data_4112550
loop_
_publ_author_name
'Stephen Hanessian'
'Martin Tremblay'
'Jens F. W. Petersen'

_publ_contact_author_address
;
      Universit\'e de Montr\'eal
      D\'epartement de Chimie
      C.P. 6128, Succ. Centre-ville
      Montr\'eal, Qu\'ebec
      Canada, H3C 3J7
;
_publ_contact_author_email stephen.hanessian@umontreal.ca
_publ_contact_author_fax '+1 514 343 5728'
_publ_contact_author_name 'Dr Stephen Hanessian'
_publ_contact_author_phone '+1 514 343 6738'
_publ_section_title
;
 The N-Acyloxyiminium Ion Aza-Prins Route to Octahydroindoles: Total
 Synthesis and Structural Confirmation of the Antithrombotic Marine
 Natural Product Oscillarin
;
_journal_name_full 'Journal of the American Chemical Society'
_journal_page_first 6064
_journal_page_last 6071
_journal_paper_doi 10.1021/ja030669g
_journal_volume 126
_journal_year 2004
_chemical_absolute_configuration rmad
_chemical_compound_source 'synthesized by the authors, see text'
_chemical_formula_moiety 'C32 H42 N2 O8'
_chemical_formula_sum 'C32 H42 N2 O8'
_chemical_formula_weight 582.676
_chemical_name_systematic
;
 ?
;
_space_group_IT_number 19
_symmetry_cell_setting orthorhombic
_symmetry_space_group_name_Hall 'P 2ac 2ab'
_symmetry_space_group_name_H-M 'P 21 21 21'
_atom_sites_solution_hydrogens geom
_atom_sites_solution_primary direct
_atom_sites_solution_secondary difmap
_audit_creation_method 'SHELXL96 (Sheldrick, 1996)'
_cell_angle_alpha 90.00
_cell_angle_beta 90.00
_cell_angle_gamma 90.00
_cell_formula_units_Z 4
_cell_length_a 10.019(3)
_cell_length_b 12.966(4)
_cell_length_c 23.814(9)
_cell_measurement_reflns_used 25
_cell_measurement_temperature 223(2)
_cell_measurement_theta_max 25.00
_cell_measurement_theta_min 20.00
_cell_volume 3093.6(18)
_computing_cell_refinement 'CAD-4 software (Enraf-Nonius, 1989)'
_computing_data_collection 'CAD-4 software (Enraf-Nonius, 1989)'
_computing_data_reduction 'NRC-2, NRC-2A (Ahmed et al, 1973)'
_computing_molecular_graphics 'SHELXTL (Bruker, 1997)'
_computing_publication_material 'SHELXL96 (Sheldrick, 1996)'
_computing_structure_refinement 'SHELXL96 (Sheldrick, 1996)'
_computing_structure_solution 'SHELXS97 (Sheldrick, 1997)'
_diffrn_ambient_temperature 223(2)
_diffrn_measured_fraction_theta_full 0.999
_diffrn_measured_fraction_theta_max 0.999
_diffrn_measurement_device_type 'Nonius CAD-4'
_diffrn_measurement_method '\w scan'
_diffrn_radiation_monochromator graphite
_diffrn_radiation_source 'normal-focus xray tube'
_diffrn_radiation_type 'Cu K\a'
_diffrn_radiation_wavelength 1.54178
_diffrn_reflns_av_R_equivalents 0.082
_diffrn_reflns_av_sigmaI/netI 0.0512
_diffrn_reflns_limit_h_max 12
_diffrn_reflns_limit_h_min -12
_diffrn_reflns_limit_k_max 15
_diffrn_reflns_limit_k_min -15
_diffrn_reflns_limit_l_max 2
_diffrn_reflns_limit_l_min -29
_diffrn_reflns_number 14512
_diffrn_reflns_theta_full 70.09
_diffrn_reflns_theta_max 70.09
_diffrn_reflns_theta_min 3.71
_diffrn_standards_decay_% 'no decay, variation  3.0'
_diffrn_standards_interval_time 60
_diffrn_standards_number 4
_exptl_absorpt_coefficient_mu 0.735
_exptl_absorpt_correction_T_max 0.8658
_exptl_absorpt_correction_T_min 0.6716
_exptl_absorpt_correction_type integration
_exptl_absorpt_process_details 'ABSORP in NRCVAX (Gabe et al, 1989)'
_exptl_crystal_colour colourless
_exptl_crystal_density_diffrn 1.2510
_exptl_crystal_density_method none
_exptl_crystal_description block
_exptl_crystal_F_000 1248.0
_exptl_crystal_size_max 0.58
_exptl_crystal_size_mid 0.32
_exptl_crystal_size_min 0.27
_refine_diff_density_max 0.180
_refine_diff_density_min -0.149
_refine_diff_density_rms 0.035
_refine_ls_abs_structure_details 'Flack (1983),2548 Friedel pairs'
_refine_ls_abs_structure_Flack 0.2(2)
_refine_ls_extinction_coef 0.0022(2)
_refine_ls_extinction_expression Fc^*^=kFc[1+0.001xFc^2^\l^3^/sin(2\q)]^-1/4^
_refine_ls_extinction_method 'SHELXL96 (Sheldrick, 1996)'
_refine_ls_goodness_of_fit_all 0.904
_refine_ls_goodness_of_fit_ref 1.029
_refine_ls_hydrogen_treatment constr
_refine_ls_matrix_type full
_refine_ls_number_parameters 383
_refine_ls_number_reflns 5857
_refine_ls_number_restraints 0
_refine_ls_restrained_S_all 0.904
_refine_ls_restrained_S_obs 1.029
_refine_ls_R_factor_all 0.0696
_refine_ls_R_factor_gt 0.0498
_refine_ls_shift/su_max 0.002
_refine_ls_shift/su_mean 0.000
_refine_ls_structure_factor_coef Fsqd
_refine_ls_weighting_details 'w=1/[\s^2^(Fo^2^)+(0.0649P)^2^] where P=(Fo^2^+2Fc^2^)/3'
_refine_ls_weighting_scheme calc
_refine_ls_wR_factor_all 0.1235
_refine_ls_wR_factor_ref 0.1138
_reflns_number_gt 3943
_reflns_number_total 5857
_reflns_threshold_expression >2\s(I)
_cod_data_source_file ja030669g_2.cif
_cod_data_source_block han333
_cod_database_code 4112550

loop_
_symmetry_equiv_pos_as_xyz
'x, y, z'
'x+1/2, -y+1/2, -z'
'-x, y+1/2, -z+1/2'
'-x+1/2, -y, z+1/2'

loop_
_atom_site_label
_atom_site_type_symbol
_atom_site_fract_x
_atom_site_fract_y
_atom_site_fract_z
_atom_site_U_iso_or_equiv
_atom_site_adp_type
_atom_site_occupancy
_atom_site_calc_flag
_atom_site_refinement_flags
O1 O -0.0443(2) 0.14686(17) 0.86208(9) 0.0696(6) Uani 1 d .
O2 O -0.1177(2) 0.05855(17) 0.78750(10) 0.0809(7) Uani 1 d .
O3 O 0.5062(2) 0.13355(19) 0.94206(9) 0.0784(7) Uani 1 d .
O4 O 0.4836(3) 0.2703(2) 1.00294(13) 0.1045(9) Uani 1 d .
O5 O 0.0590(2) 0.28960(14) 0.76799(8) 0.0614(5) Uani 1 d .
O6 O 0.2580(3) 0.4902(2) 0.90998(11) 0.1129(11) Uani 1 d .
O7 O -0.0595(2) 0.56129(14) 0.85474(7) 0.0560(5) Uani 1 d .
O8 O -0.2031(3) 0.4917(2) 0.92226(11) 0.0903(8) Uani 1 d .
N1 N 0.1958(2) 0.18050(16) 0.81293(9) 0.0508(6) Uani 1 d .
N2 N 0.1568(3) 0.44956(16) 0.82893(9) 0.0550(6) Uani 1 d .
H2 H 0.0931 0.4665 0.8059 0.066 Uiso 1 calc R
C1 C -0.0276(3) 0.0980(2) 0.81321(13) 0.0612(8) Uani 1 d .
C2 C 0.1124(3) 0.0933(2) 0.79455(12) 0.0563(7) Uani 1 d .
H2A H 0.1146 0.0893 0.7530 0.068 Uiso 1 calc R
C3 C 0.1853(3) -0.0010(2) 0.81888(13) 0.0654(8) Uani 1 d .
H3A H 0.1460 -0.0218 0.8548 0.078 Uiso 1 calc R
H3B H 0.1813 -0.0594 0.7928 0.078 Uiso 1 calc R
C3A C 0.3284(3) 0.0352(2) 0.82680(12) 0.0595(8) Uani 1 d .
H31A H 0.3718 0.0370 0.7895 0.071 Uiso 1 calc R
C4 C 0.4157(4) -0.0290(2) 0.86597(13) 0.0769(10) Uani 1 d .
H4A H 0.4099 -0.1016 0.8548 0.092 Uiso 1 calc R
H4B H 0.5088 -0.0073 0.8616 0.092 Uiso 1 calc R
C5 C 0.3768(4) -0.0196(3) 0.92732(13) 0.0805(10) Uani 1 d .
H5A H 0.4410 -0.0578 0.9504 0.097 Uiso 1 calc R
H5B H 0.2885 -0.0503 0.9330 0.097 Uiso 1 calc R
C6 C 0.3741(4) 0.0933(2) 0.94592(12) 0.0672(9) Uani 1 d .
H6 H 0.3442 0.0968 0.9855 0.081 Uiso 1 calc R
C7 C 0.2776(3) 0.1543(2) 0.90970(10) 0.0578(8) Uani 1 d .
H7A H 0.2798 0.2268 0.9213 0.069 Uiso 1 calc R
H7B H 0.1869 0.1284 0.9159 0.069 Uiso 1 calc R
C7A C 0.3105(3) 0.14718(19) 0.84704(10) 0.0524(7) Uani 1 d .
H71A H 0.3905 0.1888 0.8380 0.063 Uiso 1 calc R
C8 C -0.1772(4) 0.1539(3) 0.88476(14) 0.0787(10) Uani 1 d .
H8A H -0.2418 0.1421 0.8551 0.118 Uiso 1 calc R
H8B H -0.1908 0.2220 0.9006 0.118 Uiso 1 calc R
H8C H -0.1886 0.1022 0.9138 0.118 Uiso 1 calc R
C9 C 0.1598(3) 0.2760(2) 0.79628(11) 0.0497(6) Uani 1 d .
C10 C 0.2465(3) 0.36736(19) 0.81242(11) 0.0506(6) Uani 1 d .
H10 H 0.3048 0.3485 0.8444 0.061 Uiso 1 calc R
C11 C 0.1658(3) 0.5008(2) 0.87724(12) 0.0614(8) Uani 1 d .
C12 C 0.0525(3) 0.5748(2) 0.89066(11) 0.0540(7) Uani 1 d .
H12 H 0.0235 0.5626 0.9298 0.065 Uiso 1 calc R
C13 C 0.0971(3) 0.6874(2) 0.88544(13) 0.0649(8) Uani 1 d .
H13A H 0.1845 0.6956 0.9033 0.078 Uiso 1 calc R
H13B H 0.1067 0.7049 0.8456 0.078 Uiso 1 calc R
C14 C -0.0010(3) 0.7606(2) 0.91237(12) 0.0572(7) Uani 1 d .
C15 C -0.0923(3) 0.8131(2) 0.87975(13) 0.0667(9) Uani 1 d .
H15 H -0.0899 0.8067 0.8404 0.080 Uiso 1 calc R
C16 C -0.1876(4) 0.8754(2) 0.90480(15) 0.0763(10) Uani 1 d .
H16 H -0.2511 0.9093 0.8823 0.092 Uiso 1 calc R
C17 C -0.1906(4) 0.8882(2) 0.96203(15) 0.0741(9) Uani 1 d .
H17 H -0.2544 0.9315 0.9788 0.089 Uiso 1 calc R
C18 C -0.0991(4) 0.8370(3) 0.99436(14) 0.0736(9) Uani 1 d .
H18 H -0.1001 0.8455 1.0336 0.088 Uiso 1 calc R
C19 C -0.0053(3) 0.7729(2) 0.97005(13) 0.0688(9) Uani 1 d .
H19 H 0.0560 0.7374 0.9929 0.083 Uiso 1 calc R
C20 C 0.3317(3) 0.4003(2) 0.76235(12) 0.0580(7) Uani 1 d .
H20A H 0.2740 0.4071 0.7293 0.070 Uiso 1 calc R
H20B H 0.3701 0.4683 0.7702 0.070 Uiso 1 calc R
C21 C 0.4424(3) 0.3266(2) 0.74893(11) 0.0526(7) Uani 1 d .
C22 C 0.5658(3) 0.3371(2) 0.77335(13) 0.0615(8) Uani 1 d .
H22 H 0.5800 0.3914 0.7989 0.074 Uiso 1 calc R
C23 C 0.6693(3) 0.2706(3) 0.76157(15) 0.0708(9) Uani 1 d .
H23 H 0.7531 0.2799 0.7786 0.085 Uiso 1 calc R
C24 C 0.6492(4) 0.1907(2) 0.72483(15) 0.0722(9) Uani 1 d .
H24 H 0.7187 0.1441 0.7170 0.087 Uiso 1 calc R
C25 C 0.5277(4) 0.1790(2) 0.69957(13) 0.0687(9) Uani 1 d .
H25 H 0.5145 0.1248 0.6739 0.082 Uiso 1 calc R
C26 C 0.4236(3) 0.2461(2) 0.71127(12) 0.0597(8) Uani 1 d .
H26 H 0.3404 0.2371 0.6937 0.072 Uiso 1 calc R
C27 C 0.5517(4) 0.1822(3) 0.99099(14) 0.0884(11) Uani 1 d .
H27A H 0.5431 0.1344 1.0226 0.106 Uiso 1 calc R
H27B H 0.6466 0.1987 0.9866 0.106 Uiso 1 calc R
C28 C 0.5192(5) 0.3524(4) 0.9656(2) 0.139(2) Uani 1 d .
H28A H 0.6156 0.3589 0.9643 0.209 Uiso 1 calc R
H28B H 0.4806 0.4165 0.9790 0.209 Uiso 1 calc R
H28C H 0.4856 0.3374 0.9283 0.209 Uiso 1 calc R
C29 C -0.1437(4) 0.4789(3) 0.87056(16) 0.0783(10) Uani 1 d .
H29A H -0.2136 0.4709 0.8421 0.094 Uiso 1 calc R
H29B H -0.0912 0.4151 0.8711 0.094 Uiso 1 calc R
C30 C -0.2965(4) 0.5749(3) 0.92403(17) 0.0993(13) Uani 1 d .
H30A H -0.2503 0.6395 0.9173 0.149 Uiso 1 calc R
H30B H -0.3388 0.5770 0.9607 0.149 Uiso 1 calc R
H30C H -0.3639 0.5648 0.8953 0.149 Uiso 1 calc R

loop_
_atom_site_aniso_label
_atom_site_aniso_U_11
_atom_site_aniso_U_22
_atom_site_aniso_U_33
_atom_site_aniso_U_23
_atom_site_aniso_U_13
_atom_site_aniso_U_12
O1 0.0743(14) 0.0774(14) 0.0571(12) -0.0118(11) 0.0027(11) -0.0101(12)
O2 0.0905(17) 0.0631(13) 0.0891(16) -0.0139(12) -0.0217(13) -0.0107(13)
O3 0.0857(16) 0.0970(17) 0.0525(12) -0.0132(12) -0.0051(12) 0.0106(14)
O4 0.117(2) 0.0900(19) 0.107(2) -0.0287(17) 0.0175(17) -0.0009(18)
O5 0.0763(14) 0.0510(11) 0.0568(12) -0.0035(9) -0.0113(11) 0.0008(10)
O6 0.126(2) 0.120(2) 0.0932(18) -0.0592(17) -0.0543(17) 0.0603(19)
O7 0.0693(13) 0.0497(10) 0.0488(10) -0.0037(8) -0.0008(10) 0.0014(10)
O8 0.0952(18) 0.0867(17) 0.0891(17) 0.0319(14) 0.0213(14) 0.0103(15)
N1 0.0719(16) 0.0371(11) 0.0435(11) -0.0022(9) -0.0025(11) -0.0015(11)
N2 0.0722(16) 0.0487(12) 0.0441(12) -0.0082(10) -0.0052(11) 0.0139(12)
C1 0.083(2) 0.0426(15) 0.0581(17) 0.0016(13) -0.0127(17) -0.0068(15)
C2 0.077(2) 0.0436(14) 0.0478(15) -0.0064(12) -0.0061(14) -0.0037(15)
C3 0.092(2) 0.0442(15) 0.0596(17) -0.0042(14) -0.0010(17) 0.0060(17)
C3A 0.086(2) 0.0442(15) 0.0485(15) -0.0038(12) 0.0057(15) 0.0107(15)
C4 0.111(3) 0.0513(17) 0.069(2) 0.0002(15) -0.001(2) 0.0180(19)
C5 0.118(3) 0.0634(19) 0.0598(19) 0.0107(16) -0.005(2) 0.018(2)
C6 0.089(2) 0.0686(19) 0.0443(16) 0.0037(14) 0.0012(16) 0.0138(19)
C7 0.079(2) 0.0534(16) 0.0410(14) -0.0020(12) 0.0014(14) 0.0064(15)
C7A 0.0721(19) 0.0424(14) 0.0428(14) -0.0013(11) 0.0055(13) 0.0020(14)
C8 0.083(2) 0.077(2) 0.076(2) 0.0020(18) 0.007(2) -0.007(2)
C9 0.0648(18) 0.0421(14) 0.0422(14) -0.0054(11) 0.0005(14) 0.0035(14)
C10 0.0653(17) 0.0391(14) 0.0473(14) -0.0047(11) -0.0011(14) 0.0065(13)
C11 0.084(2) 0.0493(16) 0.0507(16) -0.0115(13) -0.0101(16) 0.0047(16)
C12 0.0696(19) 0.0461(15) 0.0464(14) -0.0069(12) -0.0030(14) 0.0055(14)
C13 0.076(2) 0.0486(15) 0.070(2) -0.0127(14) 0.0140(17) -0.0013(15)
C14 0.0725(19) 0.0424(14) 0.0568(17) -0.0126(13) 0.0051(15) -0.0052(14)
C15 0.093(2) 0.0516(16) 0.0554(18) -0.0044(14) 0.0015(17) 0.0040(17)
C16 0.101(3) 0.0557(19) 0.072(2) -0.0024(16) -0.002(2) 0.0145(19)
C17 0.090(3) 0.0542(18) 0.078(2) -0.0158(16) 0.011(2) 0.0101(18)
C18 0.095(3) 0.071(2) 0.0544(17) -0.0188(16) 0.0115(18) 0.003(2)
C19 0.089(2) 0.0604(18) 0.0572(18) -0.0091(15) -0.0042(17) 0.0075(18)
C20 0.073(2) 0.0398(14) 0.0616(17) 0.0025(13) 0.0058(15) 0.0004(14)
C21 0.0673(18) 0.0395(14) 0.0510(15) 0.0042(12) 0.0092(14) 0.0032(14)
C22 0.072(2) 0.0498(17) 0.0628(18) 0.0028(14) 0.0005(16) -0.0022(16)
C23 0.068(2) 0.0618(19) 0.083(2) 0.0156(18) -0.0035(19) -0.0020(17)
C24 0.080(2) 0.0518(18) 0.085(2) 0.0143(17) 0.021(2) 0.0136(17)
C25 0.095(3) 0.0468(15) 0.0639(19) -0.0005(14) 0.0101(19) 0.0062(18)
C26 0.075(2) 0.0493(16) 0.0547(16) 0.0004(13) -0.0008(15) 0.0035(15)
C27 0.118(3) 0.092(3) 0.0546(19) -0.0021(19) -0.015(2) 0.013(3)
C28 0.140(4) 0.089(3) 0.189(6) 0.022(4) -0.027(4) -0.012(3)
C29 0.084(3) 0.060(2) 0.091(3) -0.0045(18) 0.006(2) -0.0121(18)
C30 0.095(3) 0.102(3) 0.101(3) 0.015(2) 0.034(2) 0.020(3)

loop_
_atom_type_symbol
_atom_type_description
_atom_type_scat_dispersion_real
_atom_type_scat_dispersion_imag
_atom_type_scat_source
C C 0.0181 0.0091 'International Tables Vol C Tables 4.2.6.8 and 6.1.1.4'
H H 0.0000 0.0000 'International Tables Vol C Tables 4.2.6.8 and 6.1.1.4'
N N 0.0311 0.0180 'International Tables Vol C Tables 4.2.6.8 and 6.1.1.4'
O O 0.0492 0.0322 'International Tables Vol C Tables 4.2.6.8 and 6.1.1.4'

loop_
_geom_angle_atom_site_label_1
_geom_angle_atom_site_label_2
_geom_angle_atom_site_label_3
_geom_angle
_geom_angle_publ_flag
C1 O1 C8 118.2(3) y
C27 O3 C6 114.4(3) y
C27 O4 C28 111.6(3) y
C29 O7 C12 113.8(2) y
C29 O8 C30 113.6(3) y
C9 N1 C7A 129.8(2) y
C9 N1 C2 117.8(2) y
C7A N1 C2 112.4(2) y
C11 N2 C10 124.0(2) y
C11 N2 H2 118.0 ?
C10 N2 H2 118.0 ?
O2 C1 O1 123.4(3) y
O2 C1 C2 122.9(3) y
O1 C1 C2 113.7(3) y
C1 C2 N1 114.8(2) y
C1 C2 C3 111.8(3) y
N1 C2 C3 103.2(2) y
C1 C2 H2A 108.9 ?
N1 C2 H2A 108.9 ?
C3 C2 H2A 108.9 ?
C3A C3 C2 104.4(2) y
C3A C3 H3A 110.9 ?
C2 C3 H3A 110.9 ?
C3A C3 H3B 110.9 ?
C2 C3 H3B 110.9 ?
H3A C3 H3B 108.9 ?
C3 C3A C4 116.6(3) y
C3 C3A C7A 102.7(2) y
C4 C3A C7A 112.9(3) y
C3 C3A H31A 108.1 ?
C4 C3A H31A 108.1 ?
C7A C3A H31A 108.1 ?
C5 C4 C3A 113.4(3) y
C5 C4 H4A 108.9 ?
C3A C4 H4A 108.9 ?
C5 C4 H4B 108.9 ?
C3A C4 H4B 108.9 ?
H4A C4 H4B 107.7 ?
C4 C5 C6 111.1(3) y
C4 C5 H5A 109.4 ?
C6 C5 H5A 109.4 ?
C4 C5 H5B 109.4 ?
C6 C5 H5B 109.4 ?
H5A C5 H5B 108.0 ?
O3 C6 C7 111.3(3) y
O3 C6 C5 108.4(3) y
C7 C6 C5 110.2(3) y
O3 C6 H6 109.0 ?
C7 C6 H6 109.0 ?
C5 C6 H6 109.0 ?
C6 C7 C7A 112.7(2) y
C6 C7 H7A 109.0 ?
C7A C7 H7A 109.0 ?
C6 C7 H7B 109.0 ?
C7A C7 H7B 109.0 ?
H7A C7 H7B 107.8 ?
N1 C7A C7 110.7(2) y
N1 C7A C3A 101.2(2) y
C7 C7A C3A 112.8(2) y
N1 C7A H71A 110.6 ?
C7 C7A H71A 110.6 ?
C3A C7A H71A 110.6 ?
O1 C8 H8A 109.5 ?
O1 C8 H8B 109.5 ?
H8A C8 H8B 109.5 ?
O1 C8 H8C 109.5 ?
H8A C8 H8C 109.5 ?
H8B C8 H8C 109.5 ?
O5 C9 N1 120.9(3) y
O5 C9 C10 119.9(2) y
N1 C9 C10 119.3(2) y
N2 C10 C9 106.7(2) y
N2 C10 C20 110.6(2) y
C9 C10 C20 109.9(2) y
N2 C10 H10 109.8 ?
C9 C10 H10 109.8 ?
C20 C10 H10 109.8 ?
O6 C11 N2 123.3(3) y
O6 C11 C12 120.2(3) y
N2 C11 C12 116.5(3) y
O7 C12 C11 112.6(2) y
O7 C12 C13 107.4(2) y
C11 C12 C13 111.5(2) y
O7 C12 H12 108.4 ?
C11 C12 H12 108.4 ?
C13 C12 H12 108.4 ?
C14 C13 C12 112.0(2) y
C14 C13 H13A 109.2 ?
C12 C13 H13A 109.2 ?
C14 C13 H13B 109.2 ?
C12 C13 H13B 109.2 ?
H13A C13 H13B 107.9 ?
C15 C14 C19 118.7(3) y
C15 C14 C13 120.2(3) y
C19 C14 C13 121.0(3) y
C14 C15 C16 120.1(3) y
C14 C15 H15 119.9 ?
C16 C15 H15 119.9 ?
C17 C16 C15 120.9(3) y
C17 C16 H16 119.6 ?
C15 C16 H16 119.6 ?
C18 C17 C16 119.0(3) y
C18 C17 H17 120.5 ?
C16 C17 H17 120.5 ?
C17 C18 C19 120.8(3) y
C17 C18 H18 119.6 ?
C19 C18 H18 119.6 ?
C18 C19 C14 120.4(3) y
C18 C19 H19 119.8 ?
C14 C19 H19 119.8 ?
C21 C20 C10 113.7(2) y
C21 C20 H20A 108.8 ?
C10 C20 H20A 108.8 ?
C21 C20 H20B 108.8 ?
C10 C20 H20B 108.8 ?
H20A C20 H20B 107.7 ?
C22 C21 C26 118.0(3) y
C22 C21 C20 120.8(3) y
C26 C21 C20 121.1(3) y
C21 C22 C23 121.9(3) y
C21 C22 H22 119.0 ?
C23 C22 H22 119.0 ?
C24 C23 C22 119.5(3) y
C24 C23 H23 120.3 ?
C22 C23 H23 120.3 ?
C25 C24 C23 119.8(3) y
C25 C24 H24 120.1 ?
C23 C24 H24 120.1 ?
C24 C25 C26 120.8(3) y
C24 C25 H25 119.6 ?
C26 C25 H25 119.6 ?
C25 C26 C21 120.0(3) y
C25 C26 H26 120.0 ?
C21 C26 H26 120.0 ?
O4 C27 O3 112.8(3) y
O4 C27 H27A 109.0 ?
O3 C27 H27A 109.0 ?
O4 C27 H27B 109.0 ?
O3 C27 H27B 109.0 ?
H27A C27 H27B 107.8 ?
O4 C28 H28A 109.5 ?
O4 C28 H28B 109.5 ?
H28A C28 H28B 109.5 ?
O4 C28 H28C 109.5 ?
H28A C28 H28C 109.5 ?
H28B C28 H28C 109.5 ?
O8 C29 O7 113.9(3) y
O8 C29 H29A 108.8 ?
O7 C29 H29A 108.8 ?
O8 C29 H29B 108.8 ?
O7 C29 H29B 108.8 ?
H29A C29 H29B 107.7 ?
O8 C30 H30A 109.5 ?
O8 C30 H30B 109.5 ?
H30A C30 H30B 109.5 ?
O8 C30 H30C 109.5 ?
H30A C30 H30C 109.5 ?
H30B C30 H30C 109.5 ?

loop_
_geom_bond_atom_site_label_1
_geom_bond_atom_site_label_2
_geom_bond_distance
_geom_bond_publ_flag
O1 C1 1.336(3) y
O1 C8 1.440(4) y
O2 C1 1.205(3) y
O3 C27 1.401(4) y
O3 C6 1.426(4) y
O4 C27 1.361(4) y
O4 C28 1.432(5) y
O5 C9 1.227(3) y
O6 C11 1.217(4) y
O7 C29 1.413(4) y
O7 C12 1.422(3) y
O8 C29 1.378(4) y
O8 C30 1.429(4) y
N1 C9 1.349(3) y
N1 C7A 1.472(4) y
N1 C2 1.473(3) y
N2 C11 1.331(3) y
N2 C10 1.448(3) y
N2 H2 0.8700 ?
C1 C2 1.472(4) y
C2 C3 1.538(4) y
C2 H2A 0.9900 ?
C3 C3A 1.520(4) y
C3 H3A 0.9800 ?
C3 H3B 0.9800 ?
C3A C4 1.526(4) y
C3A C7A 1.540(4) y
C3A H31A 0.9900 ?
C4 C5 1.517(4) y
C4 H4A 0.9800 ?
C4 H4B 0.9800 ?
C5 C6 1.530(4) y
C5 H5A 0.9800 ?
C5 H5B 0.9800 ?
C6 C7 1.517(4) y
C6 H6 0.9900 ?
C7 C7A 1.531(3) y
C7 H7A 0.9800 ?
C7 H7B 0.9800 ?
C7A H71A 0.9900 ?
C8 H8A 0.9700 ?
C8 H8B 0.9700 ?
C8 H8C 0.9700 ?
C9 C10 1.518(4) y
C10 C20 1.527(4) y
C10 H10 0.9900 ?
C11 C12 1.521(4) y
C12 C13 1.531(4) y
C12 H12 0.9900 ?
C13 C14 1.509(4) y
C13 H13A 0.9800 ?
C13 H13B 0.9800 ?
C14 C15 1.380(4) y
C14 C19 1.384(4) y
C15 C16 1.385(4) y
C15 H15 0.9400 ?
C16 C17 1.373(4) y
C16 H16 0.9400 ?
C17 C18 1.369(5) y
C17 H17 0.9400 ?
C18 C19 1.382(4) y
C18 H18 0.9400 ?
C19 H19 0.9400 ?
C20 C21 1.499(4) y
C20 H20A 0.9800 ?
C20 H20B 0.9800 ?
C21 C22 1.372(4) y
C21 C26 1.390(4) y
C22 C23 1.379(4) y
C22 H22 0.9400 ?
C23 C24 1.371(5) y
C23 H23 0.9400 ?
C24 C25 1.366(5) y
C24 H24 0.9400 ?
C25 C26 1.386(4) y
C25 H25 0.9400 ?
C26 H26 0.9400 ?
C27 H27A 0.9800 ?
C27 H27B 0.9800 ?
C28 H28A 0.9700 ?
C28 H28B 0.9700 ?
C28 H28C 0.9700 ?
C29 H29A 0.9800 ?
C29 H29B 0.9800 ?
C30 H30A 0.9700 ?
C30 H30B 0.9700 ?
C30 H30C 0.9700 ?

loop_
_geom_hbond_atom_site_label_D
_geom_hbond_atom_site_label_H
_geom_hbond_atom_site_label_A
_geom_hbond_distance_DH
_geom_hbond_distance_HA
_geom_hbond_distance_DA
_geom_hbond_angle_DHA
_geom_hbond_site_symmetry_A
N2 H2 O2 0.87 2.54 3.137(3) 127.0 3_556

loop_
_geom_torsion_atom_site_label_1
_geom_torsion_atom_site_label_2
_geom_torsion_atom_site_label_3
_geom_torsion_atom_site_label_4
_geom_torsion
_geom_torsion_publ_flag
C8 O1 C1 O2 -0.8(4) y
C8 O1 C1 C2 -178.7(3) y
O2 C1 C2 N1 152.2(3) y
O1 C1 C2 N1 -29.9(3) y
O2 C1 C2 C3 -90.6(3) y
O1 C1 C2 C3 87.3(3) y
C9 N1 C2 C1 -60.2(3) y
C7A N1 C2 C1 120.7(3) y
C9 N1 C2 C3 177.8(2) y
C7A N1 C2 C3 -1.2(3) y
C1 C2 C3 C3A -147.2(2) y
N1 C2 C3 C3A -23.2(3) y
C2 C3 C3A C4 162.3(2) y
C2 C3 C3A C7A 38.3(3) y
C3 C3A C4 C5 -70.4(4) y
C7A C3A C4 C5 48.3(4) y
C3A C4 C5 C6 -54.3(4) y
C27 O3 C6 C7 110.4(3) y
C27 O3 C6 C5 -128.3(3) y
C4 C5 C6 O3 -64.3(4) y
C4 C5 C6 C7 57.8(4) y
O3 C6 C7 C7A 63.7(3) y
C5 C6 C7 C7A -56.6(4) y
C9 N1 C7A C7 85.9(3) y
C2 N1 C7A C7 -95.3(3) y
C9 N1 C7A C3A -154.4(3) y
C2 N1 C7A C3A 24.5(3) y
C6 C7 C7A N1 163.5(2) y
C6 C7 C7A C3A 50.9(4) y
C3 C3A C7A N1 -37.7(3) y
C4 C3A C7A N1 -164.2(3) y
C3 C3A C7A C7 80.5(3) y
C4 C3A C7A C7 -45.9(4) y
C7A N1 C9 O5 -179.3(2) y
C2 N1 C9 O5 1.9(4) y
C7A N1 C9 C10 1.3(4) y
C2 N1 C9 C10 -177.5(2) y
C11 N2 C10 C9 127.7(3) y
C11 N2 C10 C20 -112.8(3) y
O5 C9 C10 N2 42.6(3) y
N1 C9 C10 N2 -138.0(2) y
O5 C9 C10 C20 -77.4(3) y
N1 C9 C10 C20 102.0(3) y
C10 N2 C11 O6 7.2(5) y
C10 N2 C11 C12 -172.3(2) y
C29 O7 C12 C11 81.0(3) y
C29 O7 C12 C13 -155.8(2) y
O6 C11 C12 O7 -167.0(3) y
N2 C11 C12 O7 12.5(4) y
O6 C11 C12 C13 72.1(4) y
N2 C11 C12 C13 -108.3(3) y
O7 C12 C13 C14 70.7(3) y
C11 C12 C13 C14 -165.5(2) y
C12 C13 C14 C15 -99.6(3) y
C12 C13 C14 C19 77.5(4) y
C19 C14 C15 C16 -1.1(5) y
C13 C14 C15 C16 176.0(3) y
C14 C15 C16 C17 1.9(5) y
C15 C16 C17 C18 -1.1(5) y
C16 C17 C18 C19 -0.3(5) y
C17 C18 C19 C14 1.0(5) y
C15 C14 C19 C18 -0.2(5) y
C13 C14 C19 C18 -177.4(3) y
N2 C10 C20 C21 170.3(2) y
C9 C10 C20 C21 -72.1(3) y
C10 C20 C21 C22 -89.6(3) y
C10 C20 C21 C26 90.8(3) y
C26 C21 C22 C23 -0.1(4) y
C20 C21 C22 C23 -179.8(3) y
C21 C22 C23 C24 -0.6(5) y
C22 C23 C24 C25 1.2(5) y
C23 C24 C25 C26 -1.0(5) y
C24 C25 C26 C21 0.3(5) y
C22 C21 C26 C25 0.3(4) y
C20 C21 C26 C25 180.0(3) y
C28 O4 C27 O3 -73.5(5) y
C6 O3 C27 O4 -66.6(4) y
C30 O8 C29 O7 66.5(4) y
C12 O7 C29 O8 63.3(4) y
